data_7237231
loop_
_publ_author_name
'Zhang, Jichuan'
'Zhang, Jiaheng'
'Parrish, Damon A.'
'Shreeve, Jean'ne M.'

_publ_section_title
;
 Desensitization of the dinitromethyl group: molecular/crystalline factors
 that affect the sensitivities of energetic materials
;
_journal_issue 45
_journal_name_full 'Journal of Materials Chemistry A'
_journal_page_first 22705
_journal_paper_doi 10.1039/C8TA09176E
_journal_volume 6
_journal_year 2018
_chemical_formula_moiety 'C3 H2 N5 O5, C H6 N3, H2 O'
_chemical_formula_sum 'C4 H10 N8 O6'
_chemical_formula_weight 266.20
_chemical_name_systematic
; 
 guanidinium dinitro(5-oxo-4,5-dihydro-1H-1,2,4-triazol-3-yl)methanide hydrate 
;
_space_group_IT_number 2
_space_group_name_Hall '-P 1'
_space_group_name_H-M_alt 'P -1'
_symmetry_cell_setting triclinic
_symmetry_space_group_name_H-M 'P -1'
_atom_sites_solution_hydrogens geom
_atom_sites_solution_primary direct
_atom_sites_solution_secondary difmap
_audit_creation_date 2014-12-09
_audit_creation_method 'from SHELXTL CIF, local template and enCIFer'
_audit_update_record
;
2018-07-05 deposited with the CCDC.
2018-10-24 downloaded from the CCDC.
;
_cell_angle_alpha 77.659(2)
_cell_angle_beta 82.403(2)
_cell_angle_gamma 81.370(2)
_cell_formula_units_Z 2
_cell_length_a 4.9400(3)
_cell_length_b 7.5682(4)
_cell_length_c 14.0353(7)
_cell_measurement_reflns_used 3895
_cell_measurement_temperature 150(2)
_cell_measurement_theta_max 26.35
_cell_measurement_theta_min 2.78
_cell_volume 504.08(5)
_computing_cell_refinement 'Bruker APEX2 v2010.3-0 (Bruker, 2009)'
_computing_data_collection 'Bruker APEX2 v2010.3-0 (Bruker, 2009)'
_computing_data_reduction
;
Bruker SAINT v7.68A (Bruker, 2009), Bruker XPREP v2008/2 (Bruker, 2008)
;
_computing_molecular_graphics 'Bruker SHELXTL v2008/4 (Bruker, 2008)'
_computing_publication_material 'Bruker SHELXTL v2008/4 (Bruker, 2008)'
_computing_structure_refinement 'Bruker SHELXTL v2008/4 (Bruker, 2008)'
_computing_structure_solution 'Bruker SHELXTL v2008/4 (Bruker, 2008)'
_diffrn_ambient_temperature 150(2)
_diffrn_measured_fraction_theta_full 0.991
_diffrn_measured_fraction_theta_max 0.991
_diffrn_measurement_device_type 'Bruker SMART APEX II CCD'
_diffrn_measurement_method '\w scans'
_diffrn_radiation_monochromator graphite
_diffrn_radiation_source 'fine focus sealed tube'
_diffrn_radiation_type MoK\a
_diffrn_radiation_wavelength 0.71073
_diffrn_reflns_av_R_equivalents 0.0108
_diffrn_reflns_av_sigmaI/netI 0.0118
_diffrn_reflns_limit_h_max 5
_diffrn_reflns_limit_h_min -6
_diffrn_reflns_limit_k_max 9
_diffrn_reflns_limit_k_min -9
_diffrn_reflns_limit_l_max 17
_diffrn_reflns_limit_l_min -17
_diffrn_reflns_number 4870
_diffrn_reflns_theta_full 26.37
_diffrn_reflns_theta_max 26.37
_diffrn_reflns_theta_min 1.49
_exptl_absorpt_coefficient_mu 0.160
_exptl_absorpt_correction_T_max 0.9936
_exptl_absorpt_correction_T_min 0.9328
_exptl_absorpt_correction_type multi-scan
_exptl_absorpt_process_details 'SADABS v2008/1 (Bruker, 2008)'
_exptl_crystal_colour yellow
_exptl_crystal_density_diffrn 1.754
_exptl_crystal_density_method 'not measured'
_exptl_crystal_description plate
_exptl_crystal_F_000 276
_exptl_crystal_size_max 0.44
_exptl_crystal_size_mid 0.21
_exptl_crystal_size_min 0.04
_refine_diff_density_max 0.231
_refine_diff_density_min -0.374
_refine_diff_density_rms 0.089
_refine_ls_extinction_method none
_refine_ls_goodness_of_fit_ref 1.156
_refine_ls_hydrogen_treatment mixed
_refine_ls_matrix_type full
_refine_ls_number_parameters 181
_refine_ls_number_reflns 2045
_refine_ls_number_restraints 0
_refine_ls_restrained_S_all 1.156
_refine_ls_R_factor_all 0.0336
_refine_ls_R_factor_gt 0.0304
_refine_ls_shift/su_max 0.000
_refine_ls_shift/su_mean 0.000
_refine_ls_structure_factor_coef Fsqd
_refine_ls_weighting_details 'calc w=1/[\s^2^(Fo^2^)+(0.0651P)^2^+0.1990P] where P=(Fo^2^+2Fc^2^)/3'
_refine_ls_weighting_scheme calc
_refine_ls_wR_factor_gt 0.0877
_refine_ls_wR_factor_ref 0.1105
_reflns_number_gt 1946
_reflns_number_total 2045
_reflns_threshold_expression I>2\s(I)
_cod_data_source_file c8ta09176e2.cif
_cod_data_source_block shrv275
_cod_depositor_comments
;
The following automatic conversions were performed:

data item '_symmetry_cell_setting' value 'Triclinic' was changed to
'triclinic' in accordance with the
/home/saulius/struct/COD-crude-data/automatic-downloads/DataCite-retrospective/RSC/depositions/lib/dictionaries/cif_core.dic
dictionary named 'cif_core.dic' version 2.4.2 last updated on
2011-04-26.

Automatic conversion script
Id: cif_fix_values 6909 2019-04-08 15:41:33Z antanas 
;
_cod_original_sg_symbol_H-M P-1
_cod_database_code 7237231

loop_
_symmetry_equiv_pos_as_xyz
'x, y, z'
'-x, -y, -z'

loop_
_atom_site_label
_atom_site_type_symbol
_atom_site_fract_x
_atom_site_fract_y
_atom_site_fract_z
_atom_site_U_iso_or_equiv
_atom_site_adp_type
_atom_site_occupancy
_atom_site_symmetry_multiplicity
_atom_site_calc_flag
_atom_site_refinement_flags
N1 N 0.3782(2) 0.83705(16) 0.38564(8) 0.0181(3) Uani 1 1 d .
N2 N 0.4365(2) 0.80046(16) 0.48173(8) 0.0185(3) Uani 1 1 d .
H2 H 0.3330 0.8478 0.5283 0.022 Uiso 1 1 calc R
C3 C 0.6682(3) 0.68485(17) 0.49673(10) 0.0157(3) Uani 1 1 d .
N4 N 0.7628(2) 0.64797(15) 0.40621(8) 0.0155(3) Uani 1 1 d .
H4 H 0.9137 0.5764 0.3921 0.019 Uiso 1 1 calc R
C5 C 0.5809(3) 0.74231(17) 0.34059(9) 0.0137(3) Uani 1 1 d .
C6 C 0.6085(3) 0.73554(17) 0.23637(9) 0.0147(3) Uani 1 1 d .
N7 N 0.8347(2) 0.63544(16) 0.19424(8) 0.0157(3) Uani 1 1 d .
O8 O 0.8713(2) 0.63150(16) 0.10517(7) 0.0266(3) Uani 1 1 d .
O9 O 1.0080(2) 0.54572(14) 0.25000(7) 0.0209(3) Uani 1 1 d .
N10 N 0.4034(2) 0.82968(15) 0.17739(8) 0.0159(3) Uani 1 1 d .
O11 O 0.2135(2) 0.92758(15) 0.21550(8) 0.0236(3) Uani 1 1 d .
O12 O 0.4069(2) 0.81619(18) 0.09099(8) 0.0328(3) Uani 1 1 d .
O13 O 0.7723(2) 0.62478(14) 0.57554(7) 0.0207(3) Uani 1 1 d .
C1S C 0.4393(3) 0.73961(18) 0.86250(10) 0.0160(3) Uani 1 1 d .
N2S N 0.2302(3) 0.84687(18) 0.89851(9) 0.0210(3) Uani 1 1 d .
H2SA H 0.220(4) 0.859(3) 0.9601(16) 0.031 Uiso 1 1 d .
H2SB H 0.100(5) 0.904(3) 0.8638(16) 0.031 Uiso 1 1 d .
N3S N 0.4473(3) 0.71262(18) 0.77163(9) 0.0210(3) Uani 1 1 d .
H3SA H 0.322(5) 0.771(3) 0.7333(16) 0.031 Uiso 1 1 d .
H3SB H 0.590(5) 0.650(3) 0.7502(15) 0.031 Uiso 1 1 d .
N4S N 0.6405(3) 0.66096(17) 0.91733(9) 0.0201(3) Uani 1 1 d .
H4SA H 0.7799 0.5906 0.8935 0.024 Uiso 1 1 calc R
H4SB H 0.6344 0.6792 0.9775 0.024 Uiso 1 1 calc R
O5S O 0.0493(2) 0.87373(15) 0.63423(7) 0.0207(2) Uani 1 1 d .
H5SA H -0.050(4) 0.800(3) 0.6214(15) 0.031 Uiso 1 1 d .
H5SB H -0.070(5) 0.966(3) 0.6390(15) 0.031 Uiso 1 1 d .

loop_
_atom_site_aniso_label
_atom_site_aniso_U_11
_atom_site_aniso_U_22
_atom_site_aniso_U_33
_atom_site_aniso_U_23
_atom_site_aniso_U_13
_atom_site_aniso_U_12
N1 0.0192(6) 0.0216(6) 0.0121(5) -0.0041(4) -0.0045(4) 0.0052(5)
N2 0.0193(6) 0.0234(6) 0.0110(5) -0.0055(4) -0.0037(4) 0.0078(5)
C3 0.0160(6) 0.0163(6) 0.0148(6) -0.0047(5) -0.0033(5) 0.0017(5)
N4 0.0140(5) 0.0188(6) 0.0131(6) -0.0052(4) -0.0042(4) 0.0051(4)
C5 0.0139(6) 0.0140(6) 0.0133(6) -0.0024(5) -0.0038(5) 0.0002(5)
C6 0.0143(6) 0.0159(6) 0.0135(6) -0.0033(5) -0.0039(5) 0.0020(5)
N7 0.0156(6) 0.0183(5) 0.0130(5) -0.0039(4) -0.0030(4) 0.0009(4)
O8 0.0239(6) 0.0408(6) 0.0130(5) -0.0097(4) -0.0029(4) 0.0094(5)
O9 0.0180(5) 0.0257(5) 0.0166(5) -0.0051(4) -0.0060(4) 0.0092(4)
N10 0.0159(6) 0.0180(6) 0.0141(5) -0.0043(4) -0.0046(4) 0.0010(4)
O11 0.0215(5) 0.0284(6) 0.0193(5) -0.0086(4) -0.0070(4) 0.0121(4)
O12 0.0304(6) 0.0517(7) 0.0163(5) -0.0157(5) -0.0121(4) 0.0161(5)
O13 0.0223(5) 0.0252(5) 0.0137(5) -0.0058(4) -0.0075(4) 0.0077(4)
C1S 0.0154(6) 0.0172(6) 0.0155(6) -0.0023(5) -0.0025(5) -0.0029(5)
N2S 0.0183(6) 0.0278(7) 0.0164(6) -0.0070(5) -0.0064(5) 0.0061(5)
N3S 0.0204(6) 0.0265(7) 0.0165(6) -0.0072(5) -0.0035(5) 0.0012(5)
N4S 0.0176(6) 0.0246(6) 0.0178(6) -0.0068(5) -0.0052(4) 0.0055(5)
O5S 0.0186(5) 0.0230(5) 0.0199(5) -0.0080(4) -0.0033(4) 0.0061(4)

loop_
_atom_type_symbol
_atom_type_description
_atom_type_scat_dispersion_real
_atom_type_scat_dispersion_imag
_atom_type_scat_source
C C 0.0033 0.0016 'International Tables Vol C Tables 4.2.6.8 and 6.1.1.4'
H H 0.0000 0.0000 'International Tables Vol C Tables 4.2.6.8 and 6.1.1.4'
N N 0.0061 0.0033 'International Tables Vol C Tables 4.2.6.8 and 6.1.1.4'
O O 0.0106 0.0060 'International Tables Vol C Tables 4.2.6.8 and 6.1.1.4'

loop_
_geom_angle_atom_site_label_1
_geom_angle_atom_site_label_2
_geom_angle_atom_site_label_3
_geom_angle
C5 N1 N2 104.50(11)
C3 N2 N1 112.83(11)
C3 N2 H2 123.6
N1 N2 H2 123.6
O13 C3 N2 127.78(12)
O13 C3 N4 128.09(12)
N2 C3 N4 104.13(11)
C3 N4 C5 108.33(11)
C3 N4 H4 125.8
C5 N4 H4 125.8
N1 C5 N4 110.21(11)
N1 C5 C6 125.00(12)
N4 C5 C6 124.80(12)
N7 C6 N10 118.99(11)
N7 C6 C5 121.04(11)
N10 C6 C5 119.97(12)
O8 N7 O9 119.51(11)
O8 N7 C6 123.10(11)
O9 N7 C6 117.39(11)
O12 N10 O11 120.36(11)
O12 N10 C6 122.19(12)
O11 N10 C6 117.45(11)
N4S C1S N3S 120.27(13)
N4S C1S N2S 119.80(13)
N3S C1S N2S 119.93(13)
C1S N2S H2SA 119.7(14)
C1S N2S H2SB 122.0(14)
H2SA N2S H2SB 118(2)
C1S N3S H3SA 120.7(14)
C1S N3S H3SB 116.6(14)
H3SA N3S H3SB 122(2)
C1S N4S H4SA 120.0
C1S N4S H4SB 120.0
H4SA N4S H4SB 120.0
H5SA O5S H5SB 101(2)

loop_
_geom_bond_atom_site_label_1
_geom_bond_atom_site_label_2
_geom_bond_distance
N1 C5 1.3141(18)
N1 N2 1.3776(16)
N2 C3 1.3433(18)
N2 H2 0.8800
C3 O13 1.2489(16)
C3 N4 1.3660(17)
N4 C5 1.3824(16)
N4 H4 0.8800
C5 C6 1.4622(18)
C6 N7 1.3909(17)
C6 N10 1.4044(17)
N7 O8 1.2453(15)
N7 O9 1.2578(15)
N10 O12 1.2361(15)
N10 O11 1.2424(15)
C1S N4S 1.3279(18)
C1S N3S 1.3287(18)
C1S N2S 1.3294(18)
N2S H2SA 0.88(2)
N2S H2SB 0.86(2)
N3S H3SA 0.88(2)
N3S H3SB 0.85(2)
N4S H4SA 0.8800
N4S H4SB 0.8800
O5S H5SA 0.85(2)
O5S H5SB 0.85(2)

loop_
_geom_hbond_atom_site_label_D
_geom_hbond_atom_site_label_H
_geom_hbond_atom_site_label_A
_geom_hbond_distance_DH
_geom_hbond_distance_HA
_geom_hbond_distance_DA
_geom_hbond_angle_DHA
_geom_hbond_site_symmetry_A
N2 H2 O5S 0.88 1.92 2.7667(16) 159.7 .
N4 H4 O13 0.88 2.03 2.8475(15) 154.5 2_766
N2S H2SA O12 0.88(2) 2.11(2) 2.8999(17) 149.2(19) 1_556
N2S H2SB O11 0.86(2) 2.13(2) 2.9857(17) 172.9(19) 2_576
N3S H3SA O5S 0.88(2) 2.02(2) 2.8894(17) 171.2(19) .
N3S H3SB O9 0.85(2) 2.29(2) 3.1008(17) 159.8(19) 2_766
N4S H4SA O8 0.88 2.22 3.0513(16) 157.8 2_766
N4S H4SB O12 0.88 2.18 2.9540(17) 146.2 1_556
O5S H5SA O13 0.85(2) 1.95(2) 2.7994(16) 171(2) 1_455
O5S H5SB N1 0.85(2) 1.97(2) 2.7995(16) 163(2) 2_576

loop_
_geom_torsion_atom_site_label_1
_geom_torsion_atom_site_label_2
_geom_torsion_atom_site_label_3
_geom_torsion_atom_site_label_4
_geom_torsion
C5 N1 N2 C3 -0.47(16)
N1 N2 C3 O13 -179.16(13)
N1 N2 C3 N4 0.67(16)
O13 C3 N4 C5 179.22(13)
N2 C3 N4 C5 -0.60(14)
N2 N1 C5 N4 0.06(15)
N2 N1 C5 C6 179.32(12)
C3 N4 C5 N1 0.35(15)
C3 N4 C5 C6 -178.91(12)
N1 C5 C6 N7 178.12(12)
N4 C5 C6 N7 -2.7(2)
N1 C5 C6 N10 -2.5(2)
N4 C5 C6 N10 176.67(11)
N10 C6 N7 O8 3.4(2)
C5 C6 N7 O8 -177.24(12)
N10 C6 N7 O9 -176.69(11)
C5 C6 N7 O9 2.71(19)
N7 C6 N10 O12 5.3(2)
C5 C6 N10 O12 -174.11(13)
N7 C6 N10 O11 -175.31(11)
C5 C6 N10 O11 5.29(18)
